data_4117443
loop_
_publ_author_name
'Ian M. Riddlestone'
'Si\^an Edmonds'
'Paul A. Kaufman'
'Juan Urbano Baena'
'Joshua I. Bates'
'Michael J. Kelly'
'Amber L. Thompson'
'Russell Taylor'
'Simon Aldridge'

_publ_contact_author 'Simon Aldridge'
_publ_contact_author_email Simon.aldridge@chem.ox.ac.uk
_publ_section_title
;
 \s-Alane Complexes of Chromium, Tungsten, and Manganese
;
_journal_name_full 'Journal of the American Chemical Society'
_journal_page_first 2551
_journal_page_last 2554
_journal_paper_doi 10.1021/ja2119892
_journal_volume 134
_journal_year 2012
_chemical_formula_moiety 'C37 H50 Al1 Mn1 N2 O2'
_chemical_formula_sum 'C37 H50 Al Mn N2 O2'
_chemical_formula_weight 636.73
_space_group_IT_number 14
_symmetry_cell_setting monoclinic
_symmetry_space_group_name_Hall '-P 2yn'
_symmetry_space_group_name_H-M 'P 1 21/n 1'
_atom_sites_solution_hydrogens difmap
_atom_sites_solution_primary direct
_audit_creation_date 11-12-05
_audit_creation_method CRYSTALS_ver_14.23
_cell_angle_alpha 90
_cell_angle_beta 103.6045(6)
_cell_angle_gamma 90
_cell_formula_units_Z 4
_cell_length_a 10.12640(10)
_cell_length_b 20.4974(3)
_cell_length_c 16.7518(2)
_cell_measurement_reflns_used 7865
_cell_measurement_temperature 150
_cell_measurement_theta_max 27
_cell_measurement_theta_min 5
_cell_volume 3379.53(7)
_computing_cell_refinement 'DENZO/SCALEPACK (Otwinowski & Minor, 1997)'
_computing_data_collection 'COLLECT (Nonius, 2001).'
_computing_data_reduction 'DENZO/SCALEPACK (Otwinowski & Minor, 1997)'
_computing_molecular_graphics 'CAMERON (Watkin et al., 1996)'
_computing_publication_material 'CRYSTALS (Betteridge et al., 2003)'
_computing_structure_refinement 'CRYSTALS (Betteridge et al., 2003)'
_computing_structure_solution 'SIR92 (Altomare et al., 1994)'
_diffrn_ambient_temperature 150
_diffrn_measured_fraction_theta_full 0.993
_diffrn_measured_fraction_theta_max 0.993
_diffrn_measurement_device Area
_diffrn_measurement_device_type 'Nonius KappaCCD'
_diffrn_measurement_method \w
_diffrn_radiation_monochromator graphite
_diffrn_radiation_type 'Mo K\a'
_diffrn_radiation_wavelength 0.71073
_diffrn_reflns_av_R_equivalents 0.052
_diffrn_reflns_limit_h_max 13
_diffrn_reflns_limit_h_min -13
_diffrn_reflns_limit_k_max 26
_diffrn_reflns_limit_k_min -26
_diffrn_reflns_limit_l_max 21
_diffrn_reflns_limit_l_min -21
_diffrn_reflns_number 57790
_diffrn_reflns_theta_full 27.486
_diffrn_reflns_theta_max 27.486
_diffrn_reflns_theta_min 5.101
_diffrn_standards_number 0
_exptl_absorpt_coefficient_mu 0.451
_exptl_absorpt_correction_T_max 0.96
_exptl_absorpt_correction_T_min 0.90
_exptl_absorpt_correction_type multi-scan
_exptl_absorpt_process_details 'DENZO/SCALEPACK (Otwinowski & Minor, 1997)'
_exptl_crystal_colour yellow
_exptl_crystal_density_diffrn 1.251
_exptl_crystal_description block
_exptl_crystal_F_000 1360
_exptl_crystal_size_max 0.120
_exptl_crystal_size_mid 0.080
_exptl_crystal_size_min 0.080
_refine_diff_density_max 0.54
_refine_diff_density_min -0.57
_refine_ls_extinction_method none
_refine_ls_goodness_of_fit_ref 0.9834
_refine_ls_hydrogen_treatment mixed
_refine_ls_matrix_type full
_refine_ls_number_parameters 394
_refine_ls_number_reflns 5795
_refine_ls_number_restraints 0
_refine_ls_R_factor_all 0.0722
_refine_ls_R_factor_gt 0.0390
_refine_ls_shift/su_max 0.0004780
_refine_ls_shift/su_mean 0.0000281
_refine_ls_structure_factor_coef Fsqd
_refine_ls_weighting_details
;
 Method, part 1, Chebychev polynomial, (Watkin, 1994, Prince, 1982) 
 [weight] = 1.0/[A~0~*T~0~(x)+A~1~*T~1~(x) ... +A~n-1~]*T~n-1~(x)] 
 where A~i~ are the Chebychev coefficients listed below and x= Fcalc/Fmax 
 Method = Robust Weighting (Prince, 1982) 
 W = [weight] * [1-(deltaF/6*sigmaF)^2^]^2^ 
 A~i~ are: 
 3.16 3.47 0.802 
;
_refine_ls_weighting_scheme calc
_refine_ls_wR_factor_all 0.0821
_refine_ls_wR_factor_gt 0.0607
_refine_ls_wR_factor_ref 0.0821
_reflns_limit_h_max 12
_reflns_limit_h_min -13
_reflns_limit_k_max 26
_reflns_limit_k_min 0
_reflns_limit_l_max 21
_reflns_limit_l_min 0
_reflns_number_gt 3852
_reflns_number_total 7686
_reflns_threshold_expression I>2.0\s(I)
_oxford_diffrn_Wilson_B_factor 1.79
_oxford_diffrn_Wilson_scale 38.96
_oxford_refine_ls_r_factor_ref 0.0722
_oxford_refine_ls_scale 0.16638(5)
_oxford_reflns_number_all 5795
_oxford_reflns_threshold_expression_ref I>-3.0\s(I)
_oxford_structure_analysis_title xxxseir10
_cod_data_source_file ja2119892_si_002_3.cif
_cod_data_source_block 2
_cod_original_sg_symbol_H-M 'P 1 21/n 1 '
_cod_original_formula_sum 'C37 H50 Al1 Mn1 N2 O2'
_cod_database_code 4117443

loop_
_symmetry_equiv_pos_as_xyz
x,y,z
-x,-y,-z
-x+1/2,y+1/2,-z+1/2
x+1/2,-y+1/2,z+1/2

loop_
_atom_site_label
_atom_site_type_symbol
_atom_site_fract_x
_atom_site_fract_y
_atom_site_fract_z
_atom_site_U_iso_or_equiv
_atom_site_occupancy
_atom_site_adp_type
_atom_site_refinement_flags_posn
Mn1 Mn -0.02449(4) 0.75258(2) 0.43256(3) 0.0229 1.0000 Uani .
Al2 Al 0.23557(8) 0.75099(4) 0.51131(5) 0.0180 1.0000 Uani .
N3 N 0.3539(2) 0.81822(11) 0.49071(14) 0.0184 1.0000 Uani .
C4 C 0.3066(3) 0.88117(14) 0.45725(18) 0.0210 1.0000 Uani .
C5 C 0.3025(3) 0.89418(14) 0.37358(18) 0.0245 1.0000 Uani .
C6 C 0.3545(3) 0.84575(15) 0.31900(19) 0.0297 1.0000 Uani .
C7 C 0.4712(3) 0.87321(18) 0.2860(2) 0.0391 1.0000 Uani .
C8 C 0.2413(4) 0.8234(2) 0.2471(2) 0.0466 1.0000 Uani .
C9 C 0.2489(3) 0.95358(15) 0.3409(2) 0.0302 1.0000 Uani .
C10 C 0.1996(3) 0.99826(16) 0.3877(2) 0.0322 1.0000 Uani .
C11 C 0.2058(3) 0.98541(15) 0.4692(2) 0.0321 1.0000 Uani .
C12 C 0.2601(3) 0.92728(14) 0.50616(19) 0.0243 1.0000 Uani .
C13 C 0.2690(3) 0.91711(15) 0.59705(18) 0.0295 1.0000 Uani .
C14 C 0.1282(3) 0.91446(19) 0.6154(2) 0.0408 1.0000 Uani .
C15 C 0.3538(4) 0.97136(17) 0.6482(2) 0.0431 1.0000 Uani .
C16 C 0.4879(3) 0.80925(14) 0.51722(16) 0.0195 1.0000 Uani .
C17 C 0.5471(3) 0.74760(15) 0.53477(15) 0.0203 1.0000 Uani .
C18 C 0.4833(3) 0.68673(14) 0.51409(17) 0.0201 1.0000 Uani .
N19 N 0.3488(2) 0.68009(11) 0.49203(14) 0.0175 1.0000 Uani .
C20 C 0.2911(3) 0.61633(14) 0.46863(18) 0.0209 1.0000 Uani .
C21 C 0.2432(3) 0.60170(14) 0.38502(18) 0.0252 1.0000 Uani .
C22 C 0.2558(3) 0.65020(15) 0.31873(18) 0.0277 1.0000 Uani .
C23 C 0.1346(4) 0.64781(18) 0.2443(2) 0.0422 1.0000 Uani .
C24 C 0.3877(4) 0.6405(2) 0.2916(2) 0.0538 1.0000 Uani .
C25 C 0.1842(3) 0.54091(15) 0.3640(2) 0.0317 1.0000 Uani .
C26 C 0.1706(3) 0.49636(16) 0.4232(2) 0.0350 1.0000 Uani .
C27 C 0.2151(3) 0.51176(15) 0.5051(2) 0.0319 1.0000 Uani .
C28 C 0.2766(3) 0.57154(14) 0.52977(19) 0.0251 1.0000 Uani .
C29 C 0.3220(3) 0.58620(15) 0.62156(18) 0.0286 1.0000 Uani .
C30 C 0.1989(3) 0.59477(18) 0.6586(2) 0.0395 1.0000 Uani .
C31 C 0.4156(4) 0.53315(17) 0.6680(2) 0.0425 1.0000 Uani .
C32 C 0.5752(3) 0.62849(15) 0.5171(2) 0.0290 1.0000 Uani .
C33 C 0.5820(3) 0.86721(14) 0.52558(19) 0.0263 1.0000 Uani .
C34 C -0.0238(3) 0.7502(2) 0.53767(19) 0.0376 1.0000 Uani .
O35 O -0.0411(2) 0.74930(18) 0.60448(14) 0.0582 1.0000 Uani .
C36 C -0.0432(3) 0.84321(17) 0.3667(2) 0.0411 1.0000 Uani .
C37 C -0.1320(4) 0.84248(17) 0.4202(2) 0.0423 1.0000 Uani .
C38 C -0.2247(3) 0.79094(17) 0.3967(2) 0.0342 1.0000 Uani .
C39 C -0.1960(3) 0.75971(18) 0.32778(18) 0.0324 1.0000 Uani .
C40 C -0.0832(3) 0.79158(18) 0.3098(2) 0.0364 1.0000 Uani .
C41 C -0.2734(4) 0.7047(2) 0.2806(2) 0.0517 1.0000 Uani .
C42 C -0.0457(3) 0.66685(17) 0.4263(2) 0.0397 1.0000 Uani .
O43 O -0.0712(3) 0.61182(13) 0.4214(2) 0.0696 1.0000 Uani .
H61 H 0.3903 0.8074 0.3519 0.0360 1.0000 Uiso R
H71 H 0.5030 0.8398 0.2541 0.0588 1.0000 Uiso R
H72 H 0.4399 0.9102 0.2508 0.0591 1.0000 Uiso R
H73 H 0.5448 0.8874 0.3307 0.0593 1.0000 Uiso R
H81 H 0.2764 0.7930 0.2119 0.0694 1.0000 Uiso R
H82 H 0.2027 0.8614 0.2149 0.0691 1.0000 Uiso R
H83 H 0.1701 0.8024 0.2675 0.0700 1.0000 Uiso R
H91 H 0.2468 0.9627 0.2864 0.0360 1.0000 Uiso R
H101 H 0.1627 1.0377 0.3645 0.0392 1.0000 Uiso R
H111 H 0.1724 1.0161 0.5005 0.0389 1.0000 Uiso R
H131 H 0.3148 0.8751 0.6134 0.0354 1.0000 Uiso R
H141 H 0.1359 0.9098 0.6731 0.0607 1.0000 Uiso R
H143 H 0.0794 0.9536 0.5963 0.0607 1.0000 Uiso R
H142 H 0.0787 0.8776 0.5876 0.0614 1.0000 Uiso R
H151 H 0.3685 0.9609 0.7054 0.0644 1.0000 Uiso R
H153 H 0.3047 1.0117 0.6379 0.0648 1.0000 Uiso R
H152 H 0.4410 0.9751 0.6337 0.0650 1.0000 Uiso R
H171 H 0.6423 0.7465 0.5591 0.0251 1.0000 Uiso R
H221 H 0.2583 0.6945 0.3427 0.0328 1.0000 Uiso R
H231 H 0.1425 0.6834 0.2077 0.0624 1.0000 Uiso R
H232 H 0.0505 0.6516 0.2622 0.0628 1.0000 Uiso R
H233 H 0.1351 0.6069 0.2155 0.0634 1.0000 Uiso R
H241 H 0.3937 0.6719 0.2487 0.0804 1.0000 Uiso R
H243 H 0.4643 0.6457 0.3382 0.0810 1.0000 Uiso R
H242 H 0.3897 0.5967 0.2708 0.0808 1.0000 Uiso R
H251 H 0.1523 0.5311 0.3083 0.0382 1.0000 Uiso R
H261 H 0.1298 0.4558 0.4081 0.0420 1.0000 Uiso R
H271 H 0.2023 0.4817 0.5449 0.0381 1.0000 Uiso R
H291 H 0.3722 0.6281 0.6274 0.0333 1.0000 Uiso R
H301 H 0.2313 0.6062 0.7165 0.0590 1.0000 Uiso R
H302 H 0.1412 0.6295 0.6308 0.0588 1.0000 Uiso R
H303 H 0.1483 0.5548 0.6535 0.0586 1.0000 Uiso R
H311 H 0.4500 0.5462 0.7248 0.0638 1.0000 Uiso R
H312 H 0.4905 0.5258 0.6422 0.0636 1.0000 Uiso R
H313 H 0.3650 0.4931 0.6665 0.0638 1.0000 Uiso R
H321 H 0.5400 0.6000 0.4713 0.0448 1.0000 Uiso R
H322 H 0.5787 0.6033 0.5655 0.0451 1.0000 Uiso R
H323 H 0.6658 0.6416 0.5157 0.0447 1.0000 Uiso R
H331 H 0.6733 0.8552 0.5540 0.0403 1.0000 Uiso R
H332 H 0.5504 0.9018 0.5550 0.0400 1.0000 Uiso R
H333 H 0.5850 0.8833 0.4715 0.0399 1.0000 Uiso R
H361 H 0.0292 0.8743 0.3666 0.0491 1.0000 Uiso R
H371 H -0.1282 0.8718 0.4662 0.0509 1.0000 Uiso R
H381 H -0.2964 0.7795 0.4223 0.0410 1.0000 Uiso R
H401 H -0.0412 0.7802 0.2663 0.0441 1.0000 Uiso R
H411 H -0.2131 0.6782 0.2560 0.0783 1.0000 Uiso R
H413 H -0.3472 0.7205 0.2377 0.0779 1.0000 Uiso R
H412 H -0.3100 0.6772 0.3175 0.0777 1.0000 Uiso R
H22 H 0.247(3) 0.7504(15) 0.6074(15) 0.0210 1.0000 Uiso .
H21 H 0.123(3) 0.7473(16) 0.4188(16) 0.0269 1.0000 Uiso .

loop_
_atom_site_aniso_label
_atom_site_aniso_U_11
_atom_site_aniso_U_22
_atom_site_aniso_U_33
_atom_site_aniso_U_23
_atom_site_aniso_U_13
_atom_site_aniso_U_12
Mn1 0.0184(2) 0.0239(2) 0.0260(2) 0.0024(2) 0.00469(16) 0.0005(2)
Al2 0.0172(4) 0.0185(4) 0.0184(4) -0.0002(4) 0.0046(3) 0.0005(4)
N3 0.0171(12) 0.0168(12) 0.0207(12) -0.0003(10) 0.0034(10) 0.0005(10)
C4 0.0175(14) 0.0189(14) 0.0252(16) 0.0027(12) 0.0023(12) -0.0019(11)
C5 0.0254(16) 0.0223(15) 0.0270(16) 0.0009(13) 0.0084(13) -0.0048(12)
C6 0.0396(19) 0.0264(16) 0.0242(16) 0.0051(13) 0.0098(14) -0.0002(14)
C7 0.0325(19) 0.048(2) 0.039(2) -0.0029(17) 0.0142(15) -0.0013(16)
C8 0.037(2) 0.062(3) 0.043(2) -0.0195(19) 0.0120(16) -0.0127(18)
C9 0.0318(17) 0.0287(17) 0.0296(17) 0.0088(14) 0.0061(14) -0.0045(14)
C10 0.0307(18) 0.0237(16) 0.0402(19) 0.0107(15) 0.0042(15) 0.0031(14)
C11 0.0320(18) 0.0206(16) 0.045(2) -0.0024(14) 0.0110(15) 0.0040(13)
C12 0.0214(15) 0.0201(15) 0.0308(17) -0.0031(13) 0.0049(13) 0.0006(12)
C13 0.0355(18) 0.0263(16) 0.0255(16) -0.0039(13) 0.0044(14) 0.0061(14)
C14 0.038(2) 0.050(2) 0.0352(19) -0.0023(17) 0.0113(16) 0.0033(17)
C15 0.046(2) 0.039(2) 0.039(2) -0.0125(17) 0.0004(17) 0.0056(17)
C16 0.0213(15) 0.0212(15) 0.0162(14) -0.0033(12) 0.0047(12) -0.0034(12)
C17 0.0163(13) 0.0245(14) 0.0193(13) 0.0014(13) 0.0022(10) 0.0008(13)
C18 0.0195(15) 0.0218(15) 0.0189(15) 0.0015(12) 0.0043(12) 0.0038(12)
N19 0.0177(12) 0.0174(12) 0.0173(12) -0.0001(10) 0.0037(10) -0.0008(10)
C20 0.0185(14) 0.0173(14) 0.0261(16) -0.0029(12) 0.0033(12) 0.0024(11)
C21 0.0259(16) 0.0239(16) 0.0254(16) -0.0054(13) 0.0056(13) 0.0019(13)
C22 0.0318(17) 0.0288(17) 0.0217(15) -0.0025(13) 0.0045(13) -0.0037(14)
C23 0.048(2) 0.047(2) 0.0283(18) 0.0052(16) 0.0021(16) -0.0053(18)
C24 0.045(2) 0.077(3) 0.045(2) 0.017(2) 0.0202(19) 0.003(2)
C25 0.0343(18) 0.0285(17) 0.0301(17) -0.0096(14) 0.0032(14) 0.0005(14)
C26 0.0358(19) 0.0203(16) 0.046(2) -0.0056(15) 0.0033(16) -0.0039(14)
C27 0.0329(18) 0.0208(16) 0.042(2) 0.0050(14) 0.0089(15) -0.0024(13)
C28 0.0216(16) 0.0223(15) 0.0302(17) 0.0011(13) 0.0038(13) 0.0024(12)
C29 0.0339(18) 0.0263(16) 0.0252(16) 0.0064(13) 0.0063(13) -0.0011(14)
C30 0.039(2) 0.044(2) 0.038(2) 0.0013(16) 0.0135(16) -0.0045(16)
C31 0.046(2) 0.036(2) 0.039(2) 0.0087(16) -0.0028(17) 0.0046(17)
C32 0.0244(16) 0.0261(17) 0.0358(19) 0.0000(14) 0.0056(14) 0.0063(13)
C33 0.0224(16) 0.0233(16) 0.0311(17) 0.0001(13) 0.0023(13) -0.0026(13)
C34 0.0233(15) 0.055(2) 0.0359(18) 0.0106(19) 0.0095(13) 0.0049(17)
O35 0.0378(13) 0.108(2) 0.0338(13) 0.0091(17) 0.0185(11) 0.0022(17)
C36 0.0298(18) 0.0307(18) 0.057(2) 0.0179(17) -0.0003(17) -0.0001(15)
C37 0.039(2) 0.0308(19) 0.054(2) -0.0014(17) 0.0048(17) 0.0123(16)
C38 0.0232(16) 0.041(2) 0.0376(19) 0.0068(16) 0.0062(14) 0.0054(14)
C39 0.0216(15) 0.045(2) 0.0286(16) 0.0074(15) 0.0020(13) -0.0003(15)
C40 0.0253(17) 0.052(2) 0.0310(18) 0.0150(16) 0.0050(14) 0.0035(16)
C41 0.038(2) 0.074(3) 0.037(2) -0.007(2) -0.0029(17) -0.017(2)
C42 0.0272(18) 0.033(2) 0.060(2) 0.0055(17) 0.0122(17) -0.0019(15)
O43 0.0494(17) 0.0298(15) 0.130(3) 0.0076(17) 0.0220(18) -0.0071(13)

loop_
_atom_type_symbol
_atom_type_scat_dispersion_real
_atom_type_scat_dispersion_imag
_atom_type_scat_Cromer_Mann_a1
_atom_type_scat_Cromer_Mann_b1
_atom_type_scat_Cromer_Mann_a2
_atom_type_scat_Cromer_Mann_b2
_atom_type_scat_Cromer_Mann_a3
_atom_type_scat_Cromer_Mann_b3
_atom_type_scat_Cromer_Mann_a4
_atom_type_scat_Cromer_Mann_b4
_atom_type_scat_Cromer_Mann_c
_atom_type_scat_source
C 0.0033 0.0016 2.3100 20.8439 1.0200 10.2075 1.5886 0.5687 0.8650 51.6512 0.2156 'International Tables Vol C 4.2.6.8 and 6.1.1.4'
H 0.0000 0.0000 0.4930 10.5109 0.3229 26.1257 0.1402 3.1424 0.0408 57.7998 0.0030 'International Tables Vol C 4.2.6.8 and 6.1.1.4'
O 0.0106 0.0060 3.0485 13.2771 2.2868 5.7011 1.5463 0.3239 0.8670 32.9089 0.2508 'International Tables Vol C 4.2.6.8 and 6.1.1.4'
N 0.0061 0.0033 12.2126 0.0057 3.1322 9.8933 2.0125 28.9975 1.1663 0.5826 -11.5290 'International Tables Vol C 4.2.6.8 and 6.1.1.4'
Al 0.0645 0.0514 6.4202 3.0387 1.9002 0.7426 1.5936 31.5472 1.9646 85.0886 1.1151 'International Tables Vol C 4.2.6.8 and 6.1.1.4'
Mn 0.3368 0.7283 11.2819 5.3409 7.3573 0.3432 3.0193 17.8674 2.2441 83.7543 1.0896 'International Tables Vol C 4.2.6.8 and 6.1.1.4'

loop_
_geom_angle_atom_site_label_1
_geom_angle_atom_site_label_2
_geom_angle_atom_site_label_3
_geom_angle
_geom_angle_publ_flag
Al2 Mn1 C34 74.47(10) yes
Al2 Mn1 C36 102.91(9) yes
C34 Mn1 C36 121.21(18) yes
Al2 Mn1 C37 118.99(10) yes
C34 Mn1 C37 90.16(17) yes
C36 Mn1 C37 38.62(14) yes
Al2 Mn1 C38 156.10(10) yes
C34 Mn1 C38 94.15(14) yes
C36 Mn1 C38 64.64(13) yes
C37 Mn1 C38 38.64(13) yes
Al2 Mn1 C39 156.51(8) yes
C34 Mn1 C39 128.83(13) yes
C36 Mn1 C39 64.38(13) yes
C37 Mn1 C39 64.39(14) yes
C38 Mn1 C39 38.33(12) yes
Al2 Mn1 C40 119.84(9) yes
C34 Mn1 C40 154.19(16) yes
C36 Mn1 C40 38.47(13) yes
C37 Mn1 C40 64.27(14) yes
C38 Mn1 C40 64.04(12) yes
Al2 Mn1 C42 96.29(11) yes
C34 Mn1 C42 90.17(19) yes
C36 Mn1 C42 146.50(17) yes
C37 Mn1 C42 143.37(15) yes
C38 Mn1 C42 104.84(14) yes
Al2 Mn1 H21 37.3(10) no
C34 Mn1 H21 111.5(10) no
C36 Mn1 H21 87.4(11) no
C37 Mn1 H21 122.0(12) no
C38 Mn1 H21 149.6(11) no
C39 Mn1 C40 38.05(11) yes
C39 Mn1 C42 87.49(15) yes
C40 Mn1 C42 108.03(16) yes
C39 Mn1 H21 119.7(10) no
C40 Mn1 H21 86.8(10) no
C42 Mn1 H21 91.7(12) no
Mn1 Al2 N3 119.53(8) yes
Mn1 Al2 N19 119.11(8) yes
N3 Al2 N19 95.19(9) yes
Mn1 Al2 H22 109.5(9) no
N3 Al2 H22 106.7(10) no
N19 Al2 H22 105.0(11) no
Mn1 Al2 H21 33.9(9) no
N3 Al2 H21 100.6(10) no
N19 Al2 H21 96.5(10) no
H22 Al2 H21 143.1(13) no
Al2 N3 C4 123.37(18) yes
Al2 N3 C16 118.14(19) yes
C4 N3 C16 118.0(2) yes
N3 C4 C5 118.8(3) yes
N3 C4 C12 120.1(3) yes
C5 C4 C12 121.0(3) yes
C4 C5 C6 122.4(3) yes
C4 C5 C9 118.1(3) yes
C6 C5 C9 119.5(3) yes
C5 C6 C7 112.5(3) yes
C5 C6 C8 111.6(3) yes
C7 C6 C8 109.1(3) yes
C5 C6 H61 108.6 no
C7 C6 H61 106.5 no
C8 C6 H61 108.3 no
C6 C7 H71 109.0 no
C6 C7 H72 109.9 no
H71 C7 H72 108.7 no
C6 C7 H73 110.6 no
H71 C7 H73 110.0 no
H72 C7 H73 108.6 no
C6 C8 H81 110.7 no
C6 C8 H82 109.1 no
H81 C8 H82 109.3 no
C6 C8 H83 109.7 no
H81 C8 H83 109.5 no
H82 C8 H83 108.4 no
C5 C9 C10 121.3(3) yes
C5 C9 H91 118.7 no
C10 C9 H91 120.0 no
C9 C10 C11 120.0(3) yes
C9 C10 H101 120.2 no
C11 C10 H101 119.8 no
C10 C11 C12 121.7(3) yes
C10 C11 H111 119.4 no
C12 C11 H111 118.9 no
C4 C12 C11 117.9(3) yes
C4 C12 C13 123.0(3) yes
C11 C12 C13 119.1(3) yes
C12 C13 C14 111.6(3) yes
C12 C13 C15 110.7(3) yes
C14 C13 C15 109.8(3) yes
C12 C13 H131 108.2 no
C14 C13 H131 108.3 no
C15 C13 H131 108.2 no
C13 C14 H141 110.4 no
C13 C14 H143 109.7 no
H141 C14 H143 109.5 no
C13 C14 H142 109.6 no
H141 C14 H142 108.6 no
H143 C14 H142 109.1 no
C13 C15 H151 109.3 no
C13 C15 H153 109.0 no
H151 C15 H153 109.0 no
C13 C15 H152 109.8 no
H151 C15 H152 109.4 no
H153 C15 H152 110.4 no
N3 C16 C17 123.0(3) yes
N3 C16 C33 119.5(3) yes
C17 C16 C33 117.5(2) yes
C16 C17 C18 126.8(2) yes
C16 C17 H171 116.7 no
C18 C17 H171 116.3 no
C17 C18 N19 122.6(3) yes
C17 C18 C32 116.7(2) yes
N19 C18 C32 120.8(3) yes
C18 N19 Al2 119.14(19) yes
C18 N19 C20 119.3(2) yes
Al2 N19 C20 120.56(18) yes
N19 C20 C21 119.1(3) yes
N19 C20 C28 119.7(3) yes
C21 C20 C28 121.1(3) yes
C20 C21 C22 121.5(3) yes
C20 C21 C25 118.1(3) yes
C22 C21 C25 120.4(3) yes
C21 C22 C23 112.7(3) yes
C21 C22 C24 111.3(3) yes
C23 C22 C24 110.1(3) yes
C21 C22 H221 107.6 no
C23 C22 H221 107.4 no
C24 C22 H221 107.5 no
C22 C23 H231 108.8 no
C22 C23 H232 109.9 no
H231 C23 H232 110.1 no
C22 C23 H233 109.7 no
H231 C23 H233 109.0 no
H232 C23 H233 109.4 no
C22 C24 H241 110.1 no
C22 C24 H243 109.7 no
H241 C24 H243 110.0 no
C22 C24 H242 109.0 no
H241 C24 H242 109.7 no
H243 C24 H242 108.3 no
C21 C25 C26 121.4(3) yes
C21 C25 H251 118.2 no
C26 C25 H251 120.4 no
C25 C26 C27 120.0(3) yes
C25 C26 H261 120.4 no
C27 C26 H261 119.6 no
C26 C27 C28 121.1(3) yes
C26 C27 H271 119.3 no
C28 C27 H271 119.6 no
C20 C28 C27 118.3(3) yes
C20 C28 C29 123.1(3) yes
C27 C28 C29 118.7(3) yes
C28 C29 C30 110.5(3) yes
C28 C29 C31 112.1(3) yes
C30 C29 C31 110.0(3) yes
C28 C29 H291 107.2 no
C30 C29 H291 108.0 no
C31 C29 H291 108.9 no
C29 C30 H301 108.4 no
C29 C30 H302 110.3 no
H301 C30 H302 109.0 no
C29 C30 H303 109.6 no
H301 C30 H303 110.0 no
H302 C30 H303 109.6 no
C29 C31 H311 109.9 no
C29 C31 H312 109.8 no
H311 C31 H312 110.0 no
C29 C31 H313 109.3 no
H311 C31 H313 109.0 no
H312 C31 H313 108.9 no
C18 C32 H321 110.1 no
C18 C32 H322 110.8 no
H321 C32 H322 106.4 no
C18 C32 H323 111.3 no
H321 C32 H323 109.0 no
H322 C32 H323 109.1 no
C16 C33 H331 110.9 no
C16 C33 H332 110.5 no
H331 C33 H332 109.3 no
C16 C33 H333 109.8 no
H331 C33 H333 108.0 no
H332 C33 H333 108.4 no
Mn1 C34 O35 171.4(3) yes
Mn1 C36 C37 69.9(2) yes
Mn1 C36 C40 71.10(19) yes
C37 C36 C40 107.1(3) yes
Mn1 C36 H361 126.3 no
C37 C36 H361 126.9 no
C40 C36 H361 125.9 no
Mn1 C37 C36 71.48(19) yes
Mn1 C37 C38 70.65(19) yes
C36 C37 C38 108.2(3) yes
Mn1 C37 H371 122.4 no
C36 C37 H371 125.8 no
C38 C37 H371 126.0 no
Mn1 C38 C37 70.70(18) yes
Mn1 C38 C39 72.34(17) yes
C37 C38 C39 108.6(3) yes
Mn1 C38 H381 123.9 no
C37 C38 H381 125.9 no
C39 C38 H381 125.5 no
Mn1 C39 C38 69.33(17) yes
Mn1 C39 C40 70.63(17) yes
C38 C39 C40 107.4(3) yes
Mn1 C39 C41 126.9(3) yes
C38 C39 C41 126.5(3) yes
C40 C39 C41 126.1(3) yes
Mn1 C40 C36 70.43(18) yes
Mn1 C40 C39 71.32(18) yes
C36 C40 C39 108.7(3) yes
Mn1 C40 H401 124.4 no
C36 C40 H401 125.9 no
C39 C40 H401 125.3 no
C39 C41 H411 109.9 no
C39 C41 H413 111.0 no
H411 C41 H413 109.0 no
C39 C41 H412 109.4 no
H411 C41 H412 108.5 no
H413 C41 H412 108.9 no
Mn1 C42 O43 174.2(3) yes
Al2 H21 Mn1 108.9(15) no

loop_
_geom_bond_atom_site_label_1
_geom_bond_atom_site_label_2
_geom_bond_distance
_geom_bond_publ_flag
Mn1 Al2 2.6538(8) yes
Mn1 C34 1.760(3) yes
Mn1 C36 2.146(3) yes
Mn1 C37 2.126(3) yes
Mn1 C38 2.125(3) yes
Mn1 C39 2.164(3) yes
Mn1 C40 2.155(3) yes
Mn1 C42 1.770(4) yes
Mn1 H21 1.56(3) no
Al2 N3 1.910(2) yes
Al2 N19 1.925(2) yes
Al2 H22 1.59(2) no
Al2 H21 1.70(3) no
N3 C4 1.443(4) yes
N3 C16 1.337(4) yes
C4 C5 1.418(4) yes
C4 C12 1.403(4) yes
C5 C6 1.525(4) yes
C5 C9 1.391(4) yes
C6 C7 1.525(4) yes
C6 C8 1.525(4) yes
C6 H61 0.980 no
C7 H71 0.970 no
C7 H72 0.967 no
C7 H73 0.969 no
C8 H81 0.980 no
C8 H82 0.975 no
C8 H83 0.969 no
C9 C10 1.373(5) yes
C9 H91 0.928 no
C10 C11 1.378(4) yes
C10 H101 0.936 no
C11 C12 1.394(4) yes
C11 H111 0.931 no
C12 C13 1.518(4) yes
C13 C14 1.528(4) yes
C13 C15 1.537(4) yes
C13 H131 0.986 no
C14 H141 0.958 no
C14 H143 0.957 no
C14 H142 0.964 no
C15 H151 0.959 no
C15 H153 0.959 no
C15 H152 0.973 no
C16 C17 1.400(4) yes
C16 C33 1.508(4) yes
C17 C18 1.410(4) yes
C17 H171 0.955 no
C18 N19 1.331(4) yes
C18 C32 1.507(4) yes
N19 C20 1.448(4) yes
C20 C21 1.403(4) yes
C20 C28 1.408(4) yes
C21 C22 1.518(4) yes
C21 C25 1.391(4) yes
C22 C23 1.531(4) yes
C22 C24 1.521(4) yes
C22 H221 0.991 no
C23 H231 0.968 no
C23 H232 0.971 no
C23 H233 0.969 no
C24 H241 0.977 no
C24 H243 0.969 no
C24 H242 0.963 no
C25 C26 1.379(5) yes
C25 H251 0.934 no
C26 C27 1.376(5) yes
C26 H261 0.937 no
C27 C28 1.392(4) yes
C27 H271 0.939 no
C28 C29 1.528(4) yes
C29 C30 1.528(4) yes
C29 C31 1.529(4) yes
C29 H291 0.990 no
C30 H301 0.976 no
C30 H302 0.969 no
C30 H303 0.959 no
C31 H311 0.970 no
C31 H312 0.969 no
C31 H313 0.965 no
C32 H321 0.962 no
C32 H322 0.954 no
C32 H323 0.962 no
C33 H331 0.967 no
C33 H332 0.960 no
C33 H333 0.972 no
C34 O35 1.173(4) yes
C36 C37 1.413(5) yes
C36 C40 1.417(5) yes
C36 H361 0.971 no
C37 C38 1.407(5) yes
C37 H371 0.971 no
C38 C39 1.409(5) yes
C38 H381 0.955 no
C39 C40 1.408(4) yes
C39 C41 1.490(5) yes
C40 H401 0.955 no
C41 H411 0.976 no
C41 H413 0.963 no
C41 H412 0.972 no
C42 O43 1.156(4) yes

loop_
_geom_hbond_atom_site_label_D
_geom_hbond_atom_site_label_H
_geom_hbond_atom_site_label_A
_geom_hbond_site_symmetry_A
_geom_hbond_angle_DHA
_geom_hbond_distance_DH
_geom_hbond_distance_HA
_geom_hbond_distance_DA
_geom_hbond_publ_flag
C27 H271 O43 2_566 147.46(11) 0.939 2.471 3.301(5) yes
